data_4308044
loop_
_publ_author_name
'Sonia Nieto'
'Julio P\'erez'
'Luc\'ia Riera'
'V\'ictor Riera'
'Daniel Miguel'
'James A. Golen'
'Arnold L. Rheingold'

_publ_contact_author
;
     JULIO PEREZ
     Departamento de Quimica Organica e Inorganica 
     IUQOEM - Facultad de Quimica
     Universidad de Oviedo-CSIC
     C/ Julian Claveria s/n
     33006 Oviedo  (ASTURIAS)
     SPAIN
;
_publ_contact_author_email japm@uniovi.es
_publ_contact_author_fax +34-85-103446
_publ_contact_author_phone +34-85-102985
_publ_section_title
;
Pyrazole Complexes as Anion Receptors: Effects of Changing the Metal, the
Pyrazole Substitution Pattern, and the Number of Pyrazole Ligands
;
_journal_name_full 'Inorganic Chemistry'
_journal_page_first 3407
_journal_page_last 3418
_journal_paper_doi 10.1021/ic0700046
_journal_volume 46
_journal_year 2007
_chemical_formula_moiety 'C24 H18 N6 O3 Re, Cl O4'
_chemical_formula_sum 'C24 H18 Cl N6 O7 Re'
_chemical_formula_weight 724.09
_chemical_name_systematic
; 
 ? 
;
_space_group_IT_number 19
_symmetry_cell_setting orthorhombic
_symmetry_space_group_name_Hall 'P 2ac 2ab'
_symmetry_space_group_name_H-M 'P 21 21 21'
_atom_sites_solution_hydrogens geom
_atom_sites_solution_primary direct
_atom_sites_solution_secondary difmap
_audit_creation_method SHELXL-97
_cell_angle_alpha 90.00
_cell_angle_beta 90.00
_cell_angle_gamma 90.00
_cell_formula_units_Z 4
_cell_length_a 10.7796(8)
_cell_length_b 12.6297(10)
_cell_length_c 19.6399(15)
_cell_measurement_reflns_used 9647
_cell_measurement_temperature 100(2)
_cell_measurement_theta_max 27.52
_cell_measurement_theta_min 2.48
_cell_volume 2673.8(4)
_computing_cell_refinement 'Bruker SMART'
_computing_data_collection 'Bruker SMART'
_computing_data_reduction 'Bruker SAINT'
_computing_molecular_graphics 'Bruker SHELXTL'
_computing_publication_material 'Bruker SHELXTL'
_computing_structure_refinement 'SHELXL-97 (Sheldrick, 1997)'
_computing_structure_solution 'SHELXS-97 (Sheldrick, 1990)'
_diffrn_ambient_temperature 100(2)
_diffrn_measured_fraction_theta_full 1.000
_diffrn_measured_fraction_theta_max 0.991
_diffrn_measurement_device_type 'CCD area detector'
_diffrn_measurement_method 'phi and omega scans'
_diffrn_radiation_monochromator graphite
_diffrn_radiation_source 'fine-focus sealed tube'
_diffrn_radiation_type MoK\a
_diffrn_radiation_wavelength 0.71073
_diffrn_reflns_av_R_equivalents 0.0245
_diffrn_reflns_av_sigmaI/netI 0.0350
_diffrn_reflns_limit_h_max 13
_diffrn_reflns_limit_h_min -13
_diffrn_reflns_limit_k_max 16
_diffrn_reflns_limit_k_min -16
_diffrn_reflns_limit_l_max 25
_diffrn_reflns_limit_l_min -24
_diffrn_reflns_number 22887
_diffrn_reflns_theta_full 25.00
_diffrn_reflns_theta_max 27.54
_diffrn_reflns_theta_min 1.92
_exptl_absorpt_coefficient_mu 4.699
_exptl_absorpt_correction_T_max 0.4520
_exptl_absorpt_correction_T_min 0.3372
_exptl_absorpt_correction_type multi-scan
_exptl_absorpt_process_details sadabs
_exptl_crystal_colour PINK
_exptl_crystal_density_diffrn 1.799
_exptl_crystal_density_method 'not measured'
_exptl_crystal_description BLOCK
_exptl_crystal_F_000 1408
_exptl_crystal_size_max 0.26
_exptl_crystal_size_mid 0.17
_exptl_crystal_size_min 0.17
_refine_diff_density_max 2.564
_refine_diff_density_min -0.476
_refine_diff_density_rms 0.131
_refine_ls_abs_structure_details 'Flack H D (1983), Acta Cryst. A39, 876-881'
_refine_ls_abs_structure_Flack 0.010(6)
_refine_ls_extinction_method none
_refine_ls_goodness_of_fit_ref 1.062
_refine_ls_hydrogen_treatment constr
_refine_ls_matrix_type full
_refine_ls_number_parameters 353
_refine_ls_number_reflns 6032
_refine_ls_number_restraints 0
_refine_ls_restrained_S_all 1.062
_refine_ls_R_factor_all 0.0244
_refine_ls_R_factor_gt 0.0232
_refine_ls_shift/su_max 0.003
_refine_ls_shift/su_mean 0.000
_refine_ls_structure_factor_coef Fsqd
_refine_ls_weighting_details 'calc w=1/[\s^2^(Fo^2^)+(0.0361P)^2^+0.0000P] where P=(Fo^2^+2Fc^2^)/3'
_refine_ls_weighting_scheme calc
_refine_ls_wR_factor_gt 0.0611
_refine_ls_wR_factor_ref 0.0615
_reflns_number_gt 5799
_reflns_number_total 6032
_reflns_threshold_expression >2sigma(I)
_cod_data_source_file ic0700046si20070102_075057_12.cif
_cod_data_source_block Compound_17_(jper01)
_cod_depositor_comments
;
The following automatic conversions were performed:
'_symmetry_cell_setting' value 'Orthorhombic' changed to 'orthorhombic'
according to '/home/saulius/struct/CIF-dictionaries/cif_core.dic'
dictionary named 'cif_core.dic' version 2.4.1 from 2010-06-29.

Automatic conversion script
Id: cif_fix_enum 1527 2010-12-29 10:47:43Z saulius 
;
_cod_database_code 4308044

loop_
_symmetry_equiv_pos_as_xyz
'x, y, z'
'-x+1/2, -y, z+1/2'
'-x, y+1/2, -z+1/2'
'x+1/2, -y+1/2, -z'

loop_
_atom_site_label
_atom_site_type_symbol
_atom_site_fract_x
_atom_site_fract_y
_atom_site_fract_z
_atom_site_U_iso_or_equiv
_atom_site_adp_type
_atom_site_occupancy
_atom_site_symmetry_multiplicity
_atom_site_calc_flag
_atom_site_refinement_flags
_atom_site_disorder_assembly
_atom_site_disorder_group
Re1 Re 0.085129(14) 0.158764(12) 0.644772(7) 0.01769(5) Uani 1 1 d . . .
Cl1 Cl 0.42605(9) -0.29407(8) 0.88707(5) 0.02109(18) Uani 1 1 d . . .
O1 O 0.2393(3) -0.0406(3) 0.67013(17) 0.0354(7) Uani 1 1 d . . .
O2 O -0.0380(3) 0.0256(3) 0.53291(15) 0.0298(7) Uani 1 1 d . . .
O3 O 0.2678(3) 0.2464(2) 0.53857(15) 0.0237(6) Uani 1 1 d . . .
O4 O 0.3931(3) -0.2331(2) 0.82825(15) 0.0286(7) Uani 1 1 d . . .
O5 O 0.3238(3) -0.3609(3) 0.90686(16) 0.0293(7) Uani 1 1 d . . .
O6 O 0.5315(3) -0.3617(2) 0.87007(15) 0.0269(7) Uani 1 1 d . . .
O7 O 0.4586(3) -0.2255(2) 0.94252(15) 0.0263(7) Uani 1 1 d . . .
N1 N -0.0372(3) 0.2946(3) 0.62774(16) 0.0206(7) Uani 1 1 d . . .
N2 N -0.0426(3) 0.3387(3) 0.56410(17) 0.0220(6) Uani 1 1 d . . .
H2A H 0.0014 0.3175 0.5289 0.026 Uiso 1 1 calc R . .
N3 N -0.0496(3) 0.1134(3) 0.72183(17) 0.0201(7) Uani 1 1 d . . .
N4 N -0.1715(3) 0.0949(3) 0.70743(18) 0.0225(7) Uani 1 1 d . . .
H4B H -0.2059 0.1054 0.6673 0.027 Uiso 1 1 calc R . .
N5 N 0.1817(3) 0.2443(3) 0.72651(18) 0.0209(7) Uani 1 1 d . . .
N6 N 0.3072(3) 0.2346(3) 0.73230(18) 0.0226(8) Uani 1 1 d . . .
H6B H 0.3552 0.2036 0.7020 0.027 Uiso 1 1 calc R . .
C1 C -0.1247(4) 0.4193(3) 0.5629(2) 0.0204(8) Uani 1 1 d . . .
C2 C -0.1609(4) 0.4865(3) 0.5091(2) 0.0258(9) Uani 1 1 d . . .
H2B H -0.1276 0.4794 0.4646 0.031 Uiso 1 1 calc R . .
C3 C -0.2466(4) 0.5623(3) 0.5248(2) 0.0291(9) Uani 1 1 d . . .
H3A H -0.2719 0.6102 0.4902 0.035 Uiso 1 1 calc R . .
C4 C -0.2986(4) 0.5723(3) 0.5897(2) 0.0265(10) Uani 1 1 d . . .
H4C H -0.3599 0.6250 0.5974 0.032 Uiso 1 1 calc R . .
C5 C -0.2633(4) 0.5076(3) 0.6427(2) 0.0261(8) Uani 1 1 d . . .
H5B H -0.2976 0.5157 0.6869 0.031 Uiso 1 1 calc R . .
C6 C -0.1740(4) 0.4286(3) 0.6287(2) 0.0216(9) Uani 1 1 d . . .
C7 C -0.1154(3) 0.3483(3) 0.6668(2) 0.0219(8) Uani 1 1 d . . .
H7B H -0.1298 0.3347 0.7137 0.026 Uiso 1 1 calc R . .
C8 C -0.2331(4) 0.0581(3) 0.7631(2) 0.0223(8) Uani 1 1 d . . .
C9 C -0.3567(4) 0.0270(4) 0.7713(2) 0.0290(9) Uani 1 1 d . . .
H9A H -0.4151 0.0330 0.7352 0.035 Uiso 1 1 calc R . .
C10 C -0.3895(4) -0.0124(4) 0.8331(3) 0.0362(11) Uani 1 1 d . . .
H10A H -0.4721 -0.0364 0.8400 0.043 Uiso 1 1 calc R . .
C11 C -0.3036(5) -0.0187(4) 0.8876(3) 0.0384(12) Uani 1 1 d . . .
H11A H -0.3303 -0.0455 0.9303 0.046 Uiso 1 1 calc R . .
C12 C -0.1831(5) 0.0131(4) 0.8802(2) 0.0317(10) Uani 1 1 d . . .
H12A H -0.1262 0.0091 0.9170 0.038 Uiso 1 1 calc R . .
C13 C -0.1456(4) 0.0522(3) 0.8156(2) 0.0246(9) Uani 1 1 d . . .
C14 C -0.0334(4) 0.0880(3) 0.7874(2) 0.0247(9) Uani 1 1 d . . .
H14A H 0.0428 0.0934 0.8113 0.030 Uiso 1 1 calc R . .
C15 C 0.3483(4) 0.2793(3) 0.7909(2) 0.0217(8) Uani 1 1 d . . .
C16 C 0.4701(4) 0.2879(4) 0.8168(2) 0.0278(10) Uani 1 1 d . . .
H16A H 0.5401 0.2614 0.7929 0.033 Uiso 1 1 calc R . .
C17 C 0.4805(4) 0.3374(4) 0.8789(2) 0.0306(10) Uani 1 1 d . . .
H17A H 0.5606 0.3450 0.8985 0.037 Uiso 1 1 calc R . .
C18 C 0.3775(5) 0.3770(4) 0.9146(3) 0.0361(12) Uani 1 1 d . . .
H18A H 0.3893 0.4100 0.9576 0.043 Uiso 1 1 calc R . .
C19 C 0.2607(5) 0.3687(3) 0.8883(2) 0.0311(10) Uani 1 1 d . . .
H19A H 0.1913 0.3958 0.9125 0.037 Uiso 1 1 calc R . .
C20 C 0.2448(4) 0.3192(3) 0.8245(2) 0.0241(9) Uani 1 1 d . . .
C21 C 0.1448(4) 0.2961(3) 0.7815(2) 0.0259(9) Uani 1 1 d . . .
H21A H 0.0612 0.3151 0.7907 0.031 Uiso 1 1 calc R . .
C22 C 0.1846(4) 0.0357(3) 0.66071(19) 0.0213(8) Uani 1 1 d . . .
C23 C 0.0052(4) 0.0786(3) 0.5747(2) 0.0228(9) Uani 1 1 d . . .
C24 C 0.2021(4) 0.2115(3) 0.5781(2) 0.0202(8) Uani 1 1 d . . .

loop_
_atom_site_aniso_label
_atom_site_aniso_U_11
_atom_site_aniso_U_22
_atom_site_aniso_U_33
_atom_site_aniso_U_23
_atom_site_aniso_U_13
_atom_site_aniso_U_12
Re1 0.01471(7) 0.02239(8) 0.01597(7) 0.00072(6) -0.00088(6) 0.00095(6)
Cl1 0.0151(4) 0.0294(5) 0.0187(4) -0.0010(4) -0.0002(4) 0.0000(4)
O1 0.0358(18) 0.0340(18) 0.0365(17) 0.0030(14) -0.0021(15) 0.0101(16)
O2 0.0276(15) 0.0383(17) 0.0234(15) -0.0020(15) -0.0012(13) -0.0087(14)
O3 0.0139(14) 0.0339(16) 0.0234(15) 0.0010(12) -0.0011(12) 0.0001(12)
O4 0.0274(17) 0.0347(17) 0.0236(14) 0.0038(13) 0.0001(12) 0.0045(13)
O5 0.0266(16) 0.037(2) 0.0239(15) 0.0013(14) 0.0016(13) -0.0091(14)
O6 0.0176(14) 0.0352(18) 0.0280(17) -0.0029(13) -0.0015(12) 0.0035(12)
O7 0.0217(14) 0.0311(16) 0.0261(16) -0.0047(13) -0.0011(12) -0.0014(12)
N1 0.0195(15) 0.0235(16) 0.0188(17) -0.0010(13) 0.0008(13) -0.0016(14)
N2 0.0202(15) 0.0266(17) 0.0193(15) 0.0010(16) 0.0008(13) 0.0036(15)
N3 0.0139(16) 0.0246(17) 0.0218(17) 0.0014(14) -0.0022(13) 0.0014(13)
N4 0.0188(16) 0.0284(19) 0.0203(17) 0.0014(15) -0.0006(14) -0.0005(15)
N5 0.0184(16) 0.0253(18) 0.0190(17) 0.0026(14) 0.0006(13) 0.0022(14)
N6 0.0165(16) 0.032(2) 0.0193(17) -0.0011(15) 0.0014(14) -0.0039(14)
C1 0.0193(18) 0.0194(19) 0.0225(19) -0.0032(16) -0.0015(16) -0.0030(15)
C2 0.026(2) 0.026(2) 0.026(2) 0.0030(18) -0.0019(17) -0.0006(18)
C3 0.028(2) 0.024(2) 0.035(2) 0.0049(18) -0.002(2) -0.0009(19)
C4 0.022(2) 0.023(2) 0.034(2) -0.0046(19) -0.0062(18) 0.0058(17)
C5 0.024(2) 0.026(2) 0.029(2) -0.008(2) 0.002(2) 0.0007(16)
C6 0.0150(18) 0.024(2) 0.026(2) 0.0011(16) -0.0020(16) -0.0029(15)
C7 0.0157(17) 0.029(2) 0.0215(18) -0.0019(17) -0.0024(14) -0.0028(16)
C8 0.022(2) 0.0202(19) 0.024(2) 0.0010(15) 0.0047(17) 0.0006(16)
C9 0.025(2) 0.025(2) 0.036(2) 0.001(2) 0.0055(19) 0.0012(19)
C10 0.030(3) 0.032(2) 0.047(3) 0.002(2) 0.017(2) 0.003(2)
C11 0.047(3) 0.037(3) 0.031(3) 0.010(2) 0.015(2) 0.013(2)
C12 0.035(3) 0.035(3) 0.026(2) 0.007(2) 0.0065(19) 0.010(2)
C13 0.027(2) 0.025(2) 0.022(2) -0.0010(17) 0.0042(18) 0.0038(17)
C14 0.024(2) 0.030(2) 0.020(2) 0.0036(17) -0.0040(17) 0.0023(18)
C15 0.024(2) 0.022(2) 0.019(2) 0.0001(16) 0.0018(17) -0.0051(17)
C16 0.027(2) 0.033(2) 0.024(2) 0.002(2) 0.0005(18) -0.005(2)
C17 0.028(2) 0.036(2) 0.027(2) -0.002(2) -0.0046(18) -0.009(2)
C18 0.042(3) 0.036(3) 0.030(2) -0.012(2) -0.004(2) -0.004(2)
C19 0.034(3) 0.027(2) 0.032(2) -0.0115(18) -0.001(2) 0.0005(19)
C20 0.029(2) 0.019(2) 0.0235(19) -0.0022(15) 0.0043(18) -0.0007(17)
C21 0.028(2) 0.027(2) 0.023(2) -0.0034(18) -0.0033(18) 0.0067(18)
C22 0.0202(19) 0.024(2) 0.020(2) -0.0011(16) 0.0008(15) 0.0038(16)
C23 0.0140(17) 0.028(2) 0.026(2) 0.0043(18) 0.0025(17) -0.0020(16)
C24 0.0170(18) 0.023(2) 0.020(2) -0.0033(17) -0.0059(16) 0.0032(16)

loop_
_atom_type_symbol
_atom_type_description
_atom_type_scat_dispersion_real
_atom_type_scat_dispersion_imag
_atom_type_scat_source
C C 0.0033 0.0016 'International Tables Vol C Tables 4.2.6.8 and 6.1.1.4'
H H 0.0000 0.0000 'International Tables Vol C Tables 4.2.6.8 and 6.1.1.4'
N N 0.0061 0.0033 'International Tables Vol C Tables 4.2.6.8 and 6.1.1.4'
O O 0.0106 0.0060 'International Tables Vol C Tables 4.2.6.8 and 6.1.1.4'
Cl Cl 0.1484 0.1585 'International Tables Vol C Tables 4.2.6.8 and 6.1.1.4'
Re Re -1.0185 7.2310 'International Tables Vol C Tables 4.2.6.8 and 6.1.1.4'

loop_
_geom_angle_atom_site_label_1
_geom_angle_atom_site_label_2
_geom_angle_atom_site_label_3
_geom_angle
_geom_angle_site_symmetry_1
_geom_angle_site_symmetry_3
_geom_angle_publ_flag
C23 Re1 C22 86.59(18) . . ?
C23 Re1 C24 89.35(17) . . ?
C22 Re1 C24 91.44(17) . . ?
C23 Re1 N3 93.47(15) . . ?
C22 Re1 N3 92.67(15) . . ?
C24 Re1 N3 175.14(15) . . ?
C23 Re1 N1 91.91(15) . . ?
C22 Re1 N1 177.03(15) . . ?
C24 Re1 N1 91.11(15) . . ?
N3 Re1 N1 84.85(12) . . ?
C23 Re1 N5 177.39(16) . . ?
C22 Re1 N5 90.81(15) . . ?
C24 Re1 N5 90.94(14) . . ?
N3 Re1 N5 86.42(13) . . ?
N1 Re1 N5 90.68(13) . . ?
O4 Cl1 O7 110.39(19) . . ?
O4 Cl1 O5 110.04(19) . . ?
O7 Cl1 O5 109.63(18) . . ?
O4 Cl1 O6 108.82(18) . . ?
O7 Cl1 O6 109.64(18) . . ?
O5 Cl1 O6 108.30(19) . . ?
C7 N1 N2 107.1(3) . . ?
C7 N1 Re1 134.0(3) . . ?
N2 N1 Re1 118.9(2) . . ?
C1 N2 N1 110.5(3) . . ?
C1 N2 H2A 124.8 . . ?
N1 N2 H2A 124.8 . . ?
C14 N3 N4 106.5(3) . . ?
C14 N3 Re1 130.2(3) . . ?
N4 N3 Re1 123.0(3) . . ?
C8 N4 N3 111.2(3) . . ?
C8 N4 H4B 124.4 . . ?
N3 N4 H4B 124.4 . . ?
C21 N5 N6 105.9(4) . . ?
C21 N5 Re1 134.2(3) . . ?
N6 N5 Re1 119.2(3) . . ?
C15 N6 N5 111.0(4) . . ?
C15 N6 H6B 124.5 . . ?
N5 N6 H6B 124.5 . . ?
N2 C1 C6 107.2(4) . . ?
N2 C1 C2 130.4(4) . . ?
C6 C1 C2 122.4(4) . . ?
C3 C2 C1 116.1(4) . . ?
C3 C2 H2B 122.0 . . ?
C1 C2 H2B 122.0 . . ?
C2 C3 C4 122.7(4) . . ?
C2 C3 H3A 118.6 . . ?
C4 C3 H3A 118.6 . . ?
C5 C4 C3 121.6(4) . . ?
C5 C4 H4C 119.2 . . ?
C3 C4 H4C 119.2 . . ?
C4 C5 C6 117.4(4) . . ?
C4 C5 H5B 121.3 . . ?
C6 C5 H5B 121.3 . . ?
C1 C6 C7 105.1(4) . . ?
C1 C6 C5 119.8(4) . . ?
C7 C6 C5 135.2(4) . . ?
N1 C7 C6 110.2(4) . . ?
N1 C7 H7B 124.9 . . ?
C6 C7 H7B 124.9 . . ?
N4 C8 C9 130.8(4) . . ?
N4 C8 C13 106.3(4) . . ?
C9 C8 C13 122.9(4) . . ?
C10 C9 C8 116.9(4) . . ?
C10 C9 H9A 121.5 . . ?
C8 C9 H9A 121.5 . . ?
C9 C10 C11 121.7(4) . . ?
C9 C10 H10A 119.2 . . ?
C11 C10 H10A 119.2 . . ?
C12 C11 C10 121.6(5) . . ?
C12 C11 H11A 119.2 . . ?
C10 C11 H11A 119.2 . . ?
C11 C12 C13 117.9(4) . . ?
C11 C12 H12A 121.1 . . ?
C13 C12 H12A 121.1 . . ?
C8 C13 C14 105.8(4) . . ?
C8 C13 C12 119.0(4) . . ?
C14 C13 C12 135.2(4) . . ?
N3 C14 C13 110.2(4) . . ?
N3 C14 H14A 124.9 . . ?
C13 C14 H14A 124.9 . . ?
N6 C15 C20 107.0(4) . . ?
N6 C15 C16 129.9(4) . . ?
C20 C15 C16 123.1(4) . . ?
C17 C16 C15 115.5(4) . . ?
C17 C16 H16A 122.2 . . ?
C15 C16 H16A 122.2 . . ?
C16 C17 C18 122.6(4) . . ?
C16 C17 H17A 118.7 . . ?
C18 C17 H17A 118.7 . . ?
C19 C18 C17 120.9(4) . . ?
C19 C18 H18A 119.6 . . ?
C17 C18 H18A 119.6 . . ?
C18 C19 C20 118.8(4) . . ?
C18 C19 H19A 120.6 . . ?
C20 C19 H19A 120.6 . . ?
C15 C20 C21 104.8(4) . . ?
C15 C20 C19 119.0(4) . . ?
C21 C20 C19 136.2(4) . . ?
N5 C21 C20 111.4(4) . . ?
N5 C21 H21A 124.3 . . ?
C20 C21 H21A 124.3 . . ?
O1 C22 Re1 176.8(4) . . ?
O2 C23 Re1 176.0(4) . . ?
O3 C24 Re1 177.0(4) . . ?

loop_
_geom_bond_atom_site_label_1
_geom_bond_atom_site_label_2
_geom_bond_distance
_geom_bond_site_symmetry_2
_geom_bond_publ_flag
Re1 C23 1.914(4) . ?
Re1 C22 1.914(4) . ?
Re1 C24 1.937(4) . ?
Re1 N3 2.175(3) . ?
Re1 N1 2.190(3) . ?
Re1 N5 2.197(4) . ?
Cl1 O4 1.433(3) . ?
Cl1 O7 1.435(3) . ?
Cl1 O5 1.442(3) . ?
Cl1 O6 1.460(3) . ?
O1 C22 1.145(5) . ?
O2 C23 1.157(5) . ?
O3 C24 1.139(5) . ?
N1 C7 1.326(5) . ?
N1 N2 1.370(5) . ?
N2 C1 1.349(5) . ?
N2 H2A 0.8800 . ?
N3 C14 1.338(5) . ?
N3 N4 1.364(5) . ?
N4 C8 1.361(5) . ?
N4 H4B 0.8800 . ?
N5 C21 1.324(5) . ?
N5 N6 1.363(5) . ?
N6 C15 1.355(5) . ?
N6 H6B 0.8800 . ?
C1 C6 1.401(6) . ?
C1 C2 1.410(6) . ?
C2 C3 1.366(6) . ?
C2 H2B 0.9500 . ?
C3 C4 1.398(6) . ?
C3 H3A 0.9500 . ?
C4 C5 1.376(6) . ?
C4 H4C 0.9500 . ?
C5 C6 1.413(6) . ?
C5 H5B 0.9500 . ?
C6 C7 1.410(6) . ?
C7 H7B 0.9500 . ?
C8 C9 1.398(6) . ?
C8 C13 1.399(6) . ?
C9 C10 1.360(7) . ?
C9 H9A 0.9500 . ?
C10 C11 1.417(7) . ?
C10 H10A 0.9500 . ?
C11 C12 1.367(7) . ?
C11 H11A 0.9500 . ?
C12 C13 1.419(6) . ?
C12 H12A 0.9500 . ?
C13 C14 1.405(6) . ?
C14 H14A 0.9500 . ?
C15 C20 1.392(6) . ?
C15 C16 1.412(6) . ?
C16 C17 1.376(6) . ?
C16 H16A 0.9500 . ?
C17 C18 1.405(7) . ?
C17 H17A 0.9500 . ?
C18 C19 1.365(7) . ?
C18 H18A 0.9500 . ?
C19 C20 1.411(6) . ?
C19 H19A 0.9500 . ?
C20 C21 1.400(6) . ?
C21 H21A 0.9500 . ?

loop_
_geom_hbond_atom_site_label_D
_geom_hbond_atom_site_label_H
_geom_hbond_atom_site_label_A
_geom_hbond_distance_DH
_geom_hbond_distance_HA
_geom_hbond_distance_DA
_geom_hbond_angle_DHA
_geom_hbond_site_symmetry_A
N2 H2A O7 0.88 2.10 2.927(5) 156.0 2_554
N4 H4B O5 0.88 1.98 2.836(5) 163.9 3_556
N6 H6B O6 0.88 2.04 2.923(5) 177.3 3_656
